data_4026450
loop_
_publ_author_name
'Jianfeng Xu'
'Luling Wu'
'Xian Huang'

_publ_section_title
;
 Unexpected Formation of (E)-4-Alkene 1,3-Diketones from the
 Three-Component Reaction of Lithium Selenolates with
 1-(1-Alkynyl)cyclopropyl Ketones and Aldehydes
;
_journal_name_full 'Journal of Organic Chemistry'
_journal_page_first 5598
_journal_page_last 5605
_journal_paper_doi 10.1021/jo2005439
_journal_volume 76
_journal_year 2011
_chemical_formula_sum 'C39 H32.5 Br N4.5 O5 Se'
_chemical_formula_weight 803.07
_chemical_name_systematic
; 
 ? 
;
_space_group_IT_number 14
_symmetry_cell_setting monoclinic
_symmetry_space_group_name_Hall '-P 2yn'
_symmetry_space_group_name_H-M 'P 1 21/n 1'
_atom_sites_solution_hydrogens geom
_atom_sites_solution_primary direct
_atom_sites_solution_secondary difmap
_audit_creation_method SHELXL-97
_cell_angle_alpha 90.00
_cell_angle_beta 112.814(2)
_cell_angle_gamma 90.00
_cell_formula_units_Z 4
_cell_length_a 19.0626(17)
_cell_length_b 9.8120(9)
_cell_length_c 22.219(2)
_cell_measurement_reflns_used 2375
_cell_measurement_temperature 293(2)
_cell_measurement_theta_max 36.980
_cell_measurement_theta_min 4.603
_cell_volume 3830.8(6)
_computing_cell_refinement 'Bruker SMART'
_computing_data_collection 'Bruker SMART'
_computing_data_reduction 'Bruker SHELXTL'
_computing_molecular_graphics 'Bruker SHELXTL'
_computing_publication_material 'Bruker SHELXTL'
_computing_structure_refinement 'SHELXL-97 (Sheldrick, 1997)'
_computing_structure_solution 'SHELXS-97 (Sheldrick, 1990)'
_diffrn_ambient_temperature 293(2)
_diffrn_measured_fraction_theta_full 0.998
_diffrn_measured_fraction_theta_max 0.998
_diffrn_measurement_device_type 'CCD area detector'
_diffrn_measurement_method 'phi and omega scans'
_diffrn_radiation_monochromator graphite
_diffrn_radiation_source 'fine-focus sealed tube'
_diffrn_radiation_type MoK\a
_diffrn_radiation_wavelength 0.71073
_diffrn_reflns_av_R_equivalents 0.0607
_diffrn_reflns_av_sigmaI/netI 0.1108
_diffrn_reflns_limit_h_max 23
_diffrn_reflns_limit_h_min -23
_diffrn_reflns_limit_k_max 11
_diffrn_reflns_limit_k_min -10
_diffrn_reflns_limit_l_max 26
_diffrn_reflns_limit_l_min -26
_diffrn_reflns_number 19655
_diffrn_reflns_theta_full 25.50
_diffrn_reflns_theta_max 25.50
_diffrn_reflns_theta_min 2.30
_exptl_absorpt_coefficient_mu 2.071
_exptl_absorpt_correction_T_max 1.00000
_exptl_absorpt_correction_T_min 0.68005
_exptl_absorpt_correction_type empirical
_exptl_absorpt_process_details sadabs
_exptl_crystal_colour red
_exptl_crystal_density_diffrn 1.392
_exptl_crystal_description prismatic
_exptl_crystal_F_000 1628
_exptl_crystal_size_max 0.361
_exptl_crystal_size_mid 0.203
_exptl_crystal_size_min 0.200
_refine_diff_density_max 0.903
_refine_diff_density_min -0.537
_refine_diff_density_rms 0.080
_refine_ls_extinction_method none
_refine_ls_goodness_of_fit_ref 0.839
_refine_ls_hydrogen_treatment mixed
_refine_ls_matrix_type full
_refine_ls_number_parameters 462
_refine_ls_number_reflns 7108
_refine_ls_number_restraints 3
_refine_ls_restrained_S_all 0.845
_refine_ls_R_factor_all 0.1282
_refine_ls_R_factor_gt 0.0568
_refine_ls_shift/su_max 0.033
_refine_ls_shift/su_mean 0.005
_refine_ls_structure_factor_coef Fsqd
_refine_ls_weighting_details 'calc w=1/[\s^2^(Fo^2^)+(0.0984P)^2^+0.0000P] where P=(Fo^2^+2Fc^2^)/3'
_refine_ls_weighting_scheme calc
_refine_ls_wR_factor_gt 0.1689
_refine_ls_wR_factor_ref 0.1895
_reflns_number_gt 2968
_reflns_number_total 7108
_reflns_threshold_expression >2sigma(I)
_cod_data_source_file jo2005439_si_001.cif
_cod_data_source_block cd20144
_cod_original_cell_volume 3830.7(6)
_cod_original_formula_sum 'C39 H32.50 Br N4.50 O5 Se'
_cod_database_code 4026450

loop_
_symmetry_equiv_pos_as_xyz
'x, y, z'
'-x+1/2, y+1/2, -z+1/2'
'-x, -y, -z'
'x-1/2, -y-1/2, z-1/2'

loop_
_atom_site_label
_atom_site_type_symbol
_atom_site_fract_x
_atom_site_fract_y
_atom_site_fract_z
_atom_site_U_iso_or_equiv
_atom_site_adp_type
_atom_site_occupancy
_atom_site_symmetry_multiplicity
_atom_site_calc_flag
_atom_site_refinement_flags
Br1 Br 0.26188(5) 0.70990(10) -0.01317(4) 0.0964(4) Uani 1 1 d .
Se1 Se -0.13255(4) 0.09838(8) 0.18525(3) 0.0765(3) Uani 1 1 d .
N1 N 0.1436(3) 0.3730(5) 0.3349(2) 0.0482(12) Uani 1 1 d .
N2 N 0.1729(3) 0.4669(6) 0.3847(3) 0.0541(13) Uani 1 1 d D
N3 N 0.2401(4) 0.6634(7) 0.4918(3) 0.0761(17) Uani 1 1 d .
N4 N 0.4724(3) 0.6412(8) 0.4567(3) 0.0771(18) Uani 1 1 d .
N5 N 0.0000 1.0000 0.5000 0.220(9) Uiso 1 2 d SD
O1 O 0.1349(2) 0.1265(5) 0.2308(2) 0.0680(13) Uani 1 1 d .
O2 O 0.1710(3) 0.6379(6) 0.4743(3) 0.0941(17) Uani 1 1 d .
O3 O 0.2725(3) 0.7398(6) 0.5370(3) 0.110(2) Uani 1 1 d .
O4 O 0.4959(3) 0.7311(7) 0.4967(3) 0.112(2) Uani 1 1 d .
O5 O 0.5089(3) 0.5942(7) 0.4270(3) 0.105(2) Uani 1 1 d .
C1 C 0.1004(3) 0.2330(7) 0.2257(3) 0.0497(16) Uani 1 1 d .
C2 C 0.1094(3) 0.3491(6) 0.1868(3) 0.0454(15) Uani 1 1 d .
C3 C 0.1663(3) 0.3420(7) 0.1652(3) 0.0531(16) Uani 1 1 d .
H3 H 0.1974 0.2657 0.1792 0.064 Uiso 1 1 calc R
C4 C 0.0421(3) 0.2501(6) 0.2584(3) 0.0452(15) Uani 1 1 d .
H4A H -0.0048 0.2879 0.2257 0.054 Uiso 1 1 calc R
C5 C 0.0724(3) 0.3507(6) 0.3129(3) 0.0426(14) Uani 1 1 d .
C6 C 0.0222(3) 0.1130(6) 0.2817(3) 0.0541(16) Uani 1 1 d .
H6A H 0.0688 0.0625 0.3042 0.065 Uiso 1 1 calc R
H6B H -0.0011 0.1307 0.3128 0.065 Uiso 1 1 calc R
C7 C -0.0311(4) 0.0264(7) 0.2271(3) 0.0652(18) Uani 1 1 d .
H7A H -0.0343 -0.0632 0.2444 0.078 Uiso 1 1 calc R
H7B H -0.0095 0.0149 0.1944 0.078 Uiso 1 1 calc R
C8 C 0.1874(3) 0.4352(6) 0.1231(3) 0.0500(16) Uani 1 1 d .
C9 C 0.1388(4) 0.5274(7) 0.0801(3) 0.0630(18) Uani 1 1 d .
H9 H 0.0892 0.5334 0.0779 0.076 Uiso 1 1 calc R
C10 C 0.1597(4) 0.6104(7) 0.0405(3) 0.0669(19) Uani 1 1 d .
H10 H 0.1256 0.6727 0.0129 0.080 Uiso 1 1 calc R
C11 C 0.2325(4) 0.5989(8) 0.0428(3) 0.0646(19) Uani 1 1 d .
C12 C 0.2823(4) 0.5093(8) 0.0834(4) 0.075(2) Uani 1 1 d .
H12 H 0.3315 0.5025 0.0846 0.090 Uiso 1 1 calc R
C13 C 0.2596(4) 0.4280(8) 0.1231(3) 0.073(2) Uani 1 1 d .
H13 H 0.2942 0.3663 0.1508 0.088 Uiso 1 1 calc R
C14 C 0.0584(3) 0.4698(6) 0.1746(3) 0.0460(15) Uani 1 1 d .
C15 C -0.0173(4) 0.4616(6) 0.1336(3) 0.0539(16) Uani 1 1 d .
H15 H -0.0371 0.3787 0.1142 0.065 Uiso 1 1 calc R
C16 C -0.0648(4) 0.5759(8) 0.1207(3) 0.0657(19) Uani 1 1 d .
H16 H -0.1157 0.5693 0.0927 0.079 Uiso 1 1 calc R
C17 C -0.0354(5) 0.6972(8) 0.1498(3) 0.073(2) Uani 1 1 d .
H17 H -0.0660 0.7744 0.1415 0.088 Uiso 1 1 calc R
C18 C 0.0398(4) 0.7039(7) 0.1914(3) 0.0666(19) Uani 1 1 d .
H18 H 0.0595 0.7861 0.2118 0.080 Uiso 1 1 calc R
C19 C 0.0863(4) 0.5927(7) 0.2037(3) 0.0582(17) Uani 1 1 d .
H19 H 0.1371 0.6001 0.2319 0.070 Uiso 1 1 calc R
C20 C 0.0173(3) 0.4119(6) 0.3370(3) 0.0434(14) Uani 1 1 d .
C21 C 0.0182(3) 0.3780(6) 0.3979(3) 0.0529(16) Uani 1 1 d .
H21 H 0.0555 0.3192 0.4247 0.063 Uiso 1 1 calc R
C22 C -0.0351(4) 0.4301(7) 0.4190(3) 0.0599(18) Uani 1 1 d .
H22 H -0.0345 0.4040 0.4594 0.072 Uiso 1 1 calc R
C23 C -0.0896(3) 0.5210(7) 0.3807(3) 0.0571(17) Uani 1 1 d .
C24 C -0.0899(4) 0.5538(7) 0.3209(3) 0.0644(19) Uani 1 1 d .
H24 H -0.1265 0.6138 0.2942 0.077 Uiso 1 1 calc R
C25 C -0.0372(3) 0.5001(6) 0.2991(3) 0.0552(17) Uani 1 1 d .
H25 H -0.0387 0.5244 0.2581 0.066 Uiso 1 1 calc R
C26 C -0.1483(4) 0.5782(8) 0.4040(4) 0.086(2) Uani 1 1 d .
H26A H -0.1882 0.6214 0.3682 0.129 Uiso 1 1 calc R
H26B H -0.1246 0.6440 0.4379 0.129 Uiso 1 1 calc R
H26C H -0.1693 0.5057 0.4208 0.129 Uiso 1 1 calc R
C27 C -0.1647(3) 0.0758(8) 0.2565(3) 0.0651(19) Uani 1 1 d .
C28 C -0.1986(4) -0.0447(8) 0.2641(4) 0.089(2) Uani 1 1 d .
H28 H -0.2029 -0.1175 0.2361 0.107 Uiso 1 1 calc R
C29 C -0.2262(5) -0.0570(10) 0.3140(5) 0.101(3) Uani 1 1 d .
H29 H -0.2495 -0.1375 0.3185 0.121 Uiso 1 1 calc R
C30 C -0.2194(5) 0.0452(11) 0.3545(4) 0.096(3) Uani 1 1 d .
H30 H -0.2366 0.0358 0.3882 0.115 Uiso 1 1 calc R
C31 C -0.1869(5) 0.1656(10) 0.3468(4) 0.095(3) Uani 1 1 d .
H31 H -0.1834 0.2378 0.3749 0.114 Uiso 1 1 calc R
C32 C -0.1593(4) 0.1820(8) 0.2985(4) 0.075(2) Uani 1 1 d .
H32 H -0.1372 0.2640 0.2943 0.090 Uiso 1 1 calc R
C33 C 0.2474(3) 0.5035(6) 0.4063(3) 0.0497(15) Uani 1 1 d .
C34 C 0.2815(3) 0.6001(7) 0.4569(3) 0.0537(16) Uani 1 1 d .
C35 C 0.3545(3) 0.6431(7) 0.4731(3) 0.0560(17) Uani 1 1 d .
H35 H 0.3754 0.7087 0.5054 0.067 Uiso 1 1 calc R
C36 C 0.3955(3) 0.5896(8) 0.4421(3) 0.0604(18) Uani 1 1 d .
C37 C 0.3671(4) 0.4888(7) 0.3957(3) 0.0605(18) Uani 1 1 d .
H37 H 0.3980 0.4498 0.3766 0.073 Uiso 1 1 calc R
C38 C 0.2944(3) 0.4470(6) 0.3780(3) 0.0532(16) Uani 1 1 d .
H38 H 0.2754 0.3795 0.3465 0.064 Uiso 1 1 calc R
C39 C 0.0084(9) 0.8533(17) 0.4100(10) 0.132(9) Uani 0.50 1 d PD
H39A H -0.0281 0.7862 0.4104 0.198 Uiso 0.50 1 calc PR
H39B H 0.0570 0.8105 0.4206 0.198 Uiso 0.50 1 calc PR
H39C H -0.0079 0.8937 0.3674 0.198 Uiso 0.50 1 calc PR
C40 C 0.0145(14) 0.954(3) 0.4562(10) 0.159(9) Uiso 0.50 1 d PD
H2 H 0.138(3) 0.508(6) 0.390(3) 0.08(2) Uiso 1 1 d D

loop_
_atom_site_aniso_label
_atom_site_aniso_U_11
_atom_site_aniso_U_22
_atom_site_aniso_U_33
_atom_site_aniso_U_23
_atom_site_aniso_U_13
_atom_site_aniso_U_12
Br1 0.1152(7) 0.1110(8) 0.0831(6) -0.0084(5) 0.0606(5) -0.0296(5)
Se1 0.0605(5) 0.0912(6) 0.0665(5) -0.0039(4) 0.0121(4) -0.0110(4)
N1 0.046(3) 0.052(3) 0.044(3) -0.006(3) 0.015(2) -0.004(2)
N2 0.044(3) 0.067(4) 0.051(3) -0.009(3) 0.018(3) -0.005(3)
N3 0.070(4) 0.092(5) 0.071(4) -0.014(4) 0.032(4) -0.018(4)
N4 0.054(4) 0.090(5) 0.076(5) 0.021(4) 0.013(4) -0.009(4)
O1 0.080(3) 0.060(3) 0.076(3) 0.003(3) 0.043(3) 0.024(3)
O2 0.081(4) 0.120(5) 0.100(4) -0.050(3) 0.055(3) -0.026(3)
O3 0.105(4) 0.138(5) 0.094(4) -0.073(4) 0.045(3) -0.047(4)
O4 0.074(4) 0.127(5) 0.125(5) -0.022(4) 0.027(3) -0.044(4)
O5 0.056(3) 0.149(6) 0.114(5) 0.019(4) 0.037(3) -0.002(3)
C1 0.051(4) 0.053(4) 0.044(4) -0.001(3) 0.018(3) 0.006(3)
C2 0.041(3) 0.047(4) 0.048(4) -0.009(3) 0.017(3) 0.001(3)
C3 0.047(4) 0.056(4) 0.051(4) -0.004(3) 0.012(3) 0.009(3)
C4 0.047(4) 0.046(4) 0.040(3) -0.004(3) 0.014(3) 0.004(3)
C5 0.044(4) 0.043(4) 0.040(3) 0.000(3) 0.016(3) -0.001(3)
C6 0.052(4) 0.053(4) 0.056(4) -0.001(3) 0.021(3) 0.006(3)
C7 0.075(5) 0.050(4) 0.076(5) -0.009(4) 0.035(4) -0.002(4)
C8 0.038(4) 0.063(5) 0.048(4) -0.007(3) 0.017(3) 0.004(3)
C9 0.046(4) 0.090(6) 0.059(4) -0.006(4) 0.027(3) 0.006(4)
C10 0.057(4) 0.092(6) 0.057(4) 0.007(4) 0.028(3) 0.018(4)
C11 0.062(5) 0.082(5) 0.047(4) -0.014(4) 0.018(3) -0.011(4)
C12 0.051(4) 0.109(7) 0.076(5) -0.004(5) 0.036(4) -0.009(4)
C13 0.059(5) 0.091(6) 0.073(5) 0.003(4) 0.029(4) 0.010(4)
C14 0.050(4) 0.056(4) 0.037(3) -0.004(3) 0.021(3) 0.003(3)
C15 0.060(4) 0.052(4) 0.049(4) -0.004(3) 0.020(3) 0.007(3)
C16 0.061(4) 0.081(6) 0.053(4) 0.005(4) 0.019(3) 0.021(4)
C17 0.094(6) 0.059(5) 0.069(5) 0.001(4) 0.033(5) 0.027(4)
C18 0.088(6) 0.050(5) 0.066(5) -0.012(4) 0.033(4) 0.003(4)
C19 0.065(4) 0.056(5) 0.058(4) -0.007(4) 0.028(3) 0.006(4)
C20 0.041(3) 0.047(4) 0.043(3) -0.005(3) 0.017(3) -0.004(3)
C21 0.048(4) 0.060(4) 0.050(4) -0.001(3) 0.018(3) 0.001(3)
C22 0.055(4) 0.081(5) 0.048(4) -0.011(4) 0.024(3) -0.003(4)
C23 0.046(4) 0.068(5) 0.062(4) -0.014(4) 0.025(3) -0.002(3)
C24 0.066(5) 0.069(5) 0.062(4) 0.009(4) 0.028(4) 0.016(4)
C25 0.061(4) 0.061(5) 0.052(4) 0.008(3) 0.032(3) 0.013(4)
C26 0.081(5) 0.103(6) 0.090(5) -0.014(5) 0.050(4) 0.015(5)
C27 0.051(4) 0.062(5) 0.079(5) 0.001(4) 0.021(4) -0.008(4)
C28 0.094(6) 0.060(5) 0.103(6) -0.004(5) 0.027(5) -0.009(5)
C29 0.105(7) 0.086(7) 0.115(8) 0.016(6) 0.048(6) -0.027(5)
C30 0.101(7) 0.098(7) 0.097(7) 0.005(6) 0.047(5) -0.019(6)
C31 0.101(7) 0.093(7) 0.106(7) -0.015(5) 0.057(6) 0.001(5)
C32 0.074(5) 0.058(5) 0.095(6) -0.009(5) 0.036(4) -0.008(4)
C33 0.048(4) 0.057(4) 0.043(3) 0.006(3) 0.018(3) -0.008(3)
C34 0.053(4) 0.072(5) 0.041(3) -0.003(3) 0.024(3) -0.008(4)
C35 0.046(4) 0.066(5) 0.049(4) 0.002(3) 0.012(3) -0.017(3)
C36 0.037(4) 0.080(5) 0.058(4) 0.012(4) 0.012(3) -0.017(4)
C37 0.048(4) 0.070(5) 0.069(5) 0.012(4) 0.028(3) 0.009(4)
C38 0.048(4) 0.057(4) 0.059(4) -0.008(3) 0.025(3) -0.005(3)
C39 0.076(12) 0.092(14) 0.20(2) 0.059(15) 0.024(13) -0.023(10)

loop_
_atom_type_symbol
_atom_type_description
_atom_type_scat_dispersion_real
_atom_type_scat_dispersion_imag
_atom_type_scat_source
C C 0.0033 0.0016 'International Tables Vol C Tables 4.2.6.8 and 6.1.1.4'
H H 0.0000 0.0000 'International Tables Vol C Tables 4.2.6.8 and 6.1.1.4'
N N 0.0061 0.0033 'International Tables Vol C Tables 4.2.6.8 and 6.1.1.4'
O O 0.0106 0.0060 'International Tables Vol C Tables 4.2.6.8 and 6.1.1.4'
Se Se -0.0929 2.2259 'International Tables Vol C Tables 4.2.6.8 and 6.1.1.4'
Br Br -0.2901 2.4595 'International Tables Vol C Tables 4.2.6.8 and 6.1.1.4'

loop_
_geom_angle_atom_site_label_1
_geom_angle_atom_site_label_2
_geom_angle_atom_site_label_3
_geom_angle
_geom_angle_site_symmetry_3
C27 Se1 C7 98.1(3) .
C5 N1 N2 117.5(5) .
C33 N2 N1 120.1(5) .
C33 N2 H2 128(5) .
N1 N2 H2 110(5) .
O3 N3 O2 121.3(6) .
O3 N3 C34 120.2(6) .
O2 N3 C34 118.5(6) .
O4 N4 O5 123.2(7) .
O4 N4 C36 118.0(7) .
O5 N4 C36 118.8(8) .
C40 N5 C40 180.0(9) 3_576
O1 C1 C2 122.4(5) .
O1 C1 C4 120.5(6) .
C2 C1 C4 117.1(5) .
C3 C2 C1 117.4(5) .
C3 C2 C14 122.4(6) .
C1 C2 C14 120.2(5) .
C2 C3 C8 130.5(6) .
C2 C3 H3 114.7 .
C8 C3 H3 114.7 .
C5 C4 C6 111.9(4) .
C5 C4 C1 109.1(5) .
C6 C4 C1 112.1(5) .
C5 C4 H4A 107.8 .
C6 C4 H4A 107.8 .
C1 C4 H4A 107.8 .
N1 C5 C20 126.5(5) .
N1 C5 C4 116.4(5) .
C20 C5 C4 117.1(5) .
C7 C6 C4 113.6(5) .
C7 C6 H6A 108.8 .
C4 C6 H6A 108.9 .
C7 C6 H6B 108.9 .
C4 C6 H6B 108.8 .
H6A C6 H6B 107.7 .
C6 C7 Se1 114.8(4) .
C6 C7 H7A 108.6 .
Se1 C7 H7A 108.6 .
C6 C7 H7B 108.6 .
Se1 C7 H7B 108.6 .
H7A C7 H7B 107.5 .
C13 C8 C9 115.8(6) .
C13 C8 C3 119.1(6) .
C9 C8 C3 125.0(5) .
C10 C9 C8 123.6(6) .
C10 C9 H9 118.2 .
C8 C9 H9 118.2 .
C9 C10 C11 118.0(6) .
C9 C10 H10 121.0 .
C11 C10 H10 121.0 .
C12 C11 C10 121.1(7) .
C12 C11 Br1 120.2(5) .
C10 C11 Br1 118.7(6) .
C11 C12 C13 119.4(6) .
C11 C12 H12 120.3 .
C13 C12 H12 120.3 .
C12 C13 C8 122.2(7) .
C12 C13 H13 118.9 .
C8 C13 H13 118.9 .
C19 C14 C15 118.5(6) .
C19 C14 C2 120.4(5) .
C15 C14 C2 121.1(6) .
C14 C15 C16 121.1(6) .
C14 C15 H15 119.4 .
C16 C15 H15 119.4 .
C17 C16 C15 119.2(7) .
C17 C16 H16 120.4 .
C15 C16 H16 120.4 .
C18 C17 C16 119.3(7) .
C18 C17 H17 120.4 .
C16 C17 H17 120.4 .
C19 C18 C17 121.6(7) .
C19 C18 H18 119.2 .
C17 C18 H18 119.2 .
C18 C19 C14 120.3(6) .
C18 C19 H19 119.9 .
C14 C19 H19 119.9 .
C25 C20 C21 118.3(5) .
C25 C20 C5 120.8(5) .
C21 C20 C5 120.8(5) .
C22 C21 C20 120.9(6) .
C22 C21 H21 119.6 .
C20 C21 H21 119.6 .
C21 C22 C23 120.7(6) .
C21 C22 H22 119.7 .
C23 C22 H22 119.7 .
C24 C23 C22 117.9(6) .
C24 C23 C26 121.5(6) .
C22 C23 C26 120.6(6) .
C23 C24 C25 121.6(6) .
C23 C24 H24 119.2 .
C25 C24 H24 119.2 .
C20 C25 C24 120.6(6) .
C20 C25 H25 119.7 .
C24 C25 H25 119.7 .
C23 C26 H26A 109.5 .
C23 C26 H26B 109.4 .
H26A C26 H26B 109.5 .
C23 C26 H26C 109.5 .
H26A C26 H26C 109.5 .
H26B C26 H26C 109.5 .
C32 C27 C28 118.6(7) .
C32 C27 Se1 120.5(6) .
C28 C27 Se1 120.7(6) .
C27 C28 C29 120.2(8) .
C27 C28 H28 119.9 .
C29 C28 H28 119.9 .
C30 C29 C28 120.3(8) .
C30 C29 H29 119.9 .
C28 C29 H29 119.8 .
C29 C30 C31 119.8(9) .
C29 C30 H30 120.1 .
C31 C30 H30 120.1 .
C30 C31 C32 121.7(8) .
C30 C31 H31 119.2 .
C32 C31 H31 119.2 .
C27 C32 C31 119.3(7) .
C27 C32 H32 120.3 .
C31 C32 H32 120.4 .
N2 C33 C38 120.1(6) .
N2 C33 C34 123.4(6) .
C38 C33 C34 116.5(5) .
C35 C34 C33 121.6(6) .
C35 C34 N3 116.0(6) .
C33 C34 N3 122.4(6) .
C36 C35 C34 118.9(6) .
C36 C35 H35 120.5 .
C34 C35 H35 120.5 .
C35 C36 C37 122.0(6) .
C35 C36 N4 119.1(7) .
C37 C36 N4 118.9(7) .
C38 C37 C36 119.7(6) .
C38 C37 H37 120.1 .
C36 C37 H37 120.1 .
C37 C38 C33 121.1(6) .
C37 C38 H38 119.5 .
C33 C38 H38 119.5 .
C40 C39 H39A 107.4 .
C40 C39 H39B 109.9 .
H39A C39 H39B 109.5 .
C40 C39 H39C 111.1 .
H39A C39 H39C 109.5 .
H39B C39 H39C 109.5 .
N5 C40 C39 152(3) .

loop_
_geom_bond_atom_site_label_1
_geom_bond_atom_site_label_2
_geom_bond_distance
_geom_bond_site_symmetry_2
Br1 C11 1.894(7) .
Se1 C27 1.920(7) .
Se1 C7 1.926(6) .
N1 C5 1.271(6) .
N1 N2 1.381(7) .
N2 C33 1.359(7) .
N2 H2 0.83(2) .
N3 O3 1.212(7) .
N3 O2 1.247(6) .
N3 C34 1.444(8) .
N4 O4 1.208(8) .
N4 O5 1.222(8) .
N4 C36 1.462(8) .
N5 C40 1.197(16) .
N5 C40 1.197(16) 3_576
O1 C1 1.216(7) .
C1 C2 1.480(8) .
C1 C4 1.555(8) .
C2 C3 1.348(7) .
C2 C14 1.489(8) .
C3 C8 1.469(8) .
C3 H3 0.9300 .
C4 C5 1.494(7) .
C4 C6 1.541(7) .
C4 H4A 0.9800 .
C5 C20 1.479(7) .
C6 C7 1.506(8) .
C6 H6A 0.9700 .
C6 H6B 0.9700 .
C7 H7A 0.9700 .
C7 H7B 0.9700 .
C8 C13 1.379(8) .
C8 C9 1.380(8) .
C9 C10 1.364(8) .
C9 H9 0.9300 .
C10 C11 1.374(8) .
C10 H10 0.9300 .
C11 C12 1.351(9) .
C12 C13 1.377(9) .
C12 H12 0.9300 .
C13 H13 0.9300 .
C14 C19 1.374(8) .
C14 C15 1.378(7) .
C15 C16 1.399(8) .
C15 H15 0.9300 .
C16 C17 1.367(9) .
C16 H16 0.9300 .
C17 C18 1.373(9) .
C17 H17 0.9300 .
C18 C19 1.366(8) .
C18 H18 0.9300 .
C19 H19 0.9300 .
C20 C25 1.363(7) .
C20 C21 1.387(7) .
C21 C22 1.372(8) .
C21 H21 0.9300 .
C22 C23 1.384(8) .
C22 H22 0.9300 .
C23 C24 1.366(8) .
C23 C26 1.511(8) .
C24 C25 1.378(8) .
C24 H24 0.9300 .
C25 H25 0.9300 .
C26 H26A 0.9600 .
C26 H26B 0.9600 .
C26 H26C 0.9600 .
C27 C32 1.375(9) .
C27 C28 1.388(9) .
C28 C29 1.405(11) .
C28 H28 0.9300 .
C29 C30 1.320(11) .
C29 H29 0.9300 .
C30 C31 1.376(11) .
C30 H30 0.9300 .
C31 C32 1.374(10) .
C31 H31 0.9300 .
C32 H32 0.9300 .
C33 C38 1.393(8) .
C33 C34 1.420(8) .
C34 C35 1.362(8) .
C35 C36 1.335(9) .
C35 H35 0.9300 .
C36 C37 1.379(9) .
C37 C38 1.350(8) .
C37 H37 0.9300 .
C38 H38 0.9300 .
C39 C40 1.398(16) .
C39 H39A 0.9600 .
C39 H39B 0.9600 .
C39 H39C 0.9600 .

loop_
_geom_hbond_atom_site_label_D
_geom_hbond_atom_site_label_H
_geom_hbond_atom_site_label_A
_geom_hbond_distance_DH
_geom_hbond_distance_HA
_geom_hbond_distance_DA
_geom_hbond_angle_DHA
N2 H2 O2 0.83(2) 2.15(6) 2.616(7) 116(5)

loop_
_geom_torsion_atom_site_label_1
_geom_torsion_atom_site_label_2
_geom_torsion_atom_site_label_3
_geom_torsion_atom_site_label_4
_geom_torsion
_geom_torsion_site_symmetry_1
C5 N1 N2 C33 -174.4(5) .
O1 C1 C2 C3 -10.4(9) .
C4 C1 C2 C3 171.9(5) .
O1 C1 C2 C14 171.6(6) .
C4 C1 C2 C14 -6.1(8) .
C1 C2 C3 C8 176.3(5) .
C14 C2 C3 C8 -5.8(10) .
O1 C1 C4 C5 111.7(6) .
C2 C1 C4 C5 -70.6(6) .
O1 C1 C4 C6 -12.9(8) .
C2 C1 C4 C6 164.9(5) .
N2 N1 C5 C20 -2.4(8) .
N2 N1 C5 C4 179.1(5) .
C6 C4 C5 N1 105.4(6) .
C1 C4 C5 N1 -19.2(7) .
C6 C4 C5 C20 -73.2(6) .
C1 C4 C5 C20 162.1(5) .
C5 C4 C6 C7 161.1(5) .
C1 C4 C6 C7 -75.9(6) .
C4 C6 C7 Se1 -67.6(6) .
C27 Se1 C7 C6 -68.7(5) .
C2 C3 C8 C13 161.1(6) .
C2 C3 C8 C9 -22.2(10) .
C13 C8 C9 C10 -1.7(9) .
C3 C8 C9 C10 -178.4(6) .
C8 C9 C10 C11 1.5(10) .
C9 C10 C11 C12 -0.6(10) .
C9 C10 C11 Br1 178.5(5) .
C10 C11 C12 C13 0.0(11) .
Br1 C11 C12 C13 -179.1(5) .
C11 C12 C13 C8 -0.2(11) .
C9 C8 C13 C12 1.0(10) .
C3 C8 C13 C12 177.9(6) .
C3 C2 C14 C19 -67.7(8) .
C1 C2 C14 C19 110.2(6) .
C3 C2 C14 C15 111.6(7) .
C1 C2 C14 C15 -70.5(7) .
C19 C14 C15 C16 1.1(8) .
C2 C14 C15 C16 -178.2(5) .
C14 C15 C16 C17 -0.5(9) .
C15 C16 C17 C18 -0.6(10) .
C16 C17 C18 C19 1.1(10) .
C17 C18 C19 C14 -0.5(10) .
C15 C14 C19 C18 -0.6(9) .
C2 C14 C19 C18 178.7(5) .
N1 C5 C20 C25 112.8(7) .
C4 C5 C20 C25 -68.8(7) .
N1 C5 C20 C21 -69.1(8) .
C4 C5 C20 C21 109.4(6) .
C25 C20 C21 C22 1.1(9) .
C5 C20 C21 C22 -177.1(6) .
C20 C21 C22 C23 -2.0(10) .
C21 C22 C23 C24 1.8(9) .
C21 C22 C23 C26 180.0(6) .
C22 C23 C24 C25 -0.8(10) .
C26 C23 C24 C25 -179.0(6) .
C21 C20 C25 C24 -0.2(9) .
C5 C20 C25 C24 178.1(6) .
C23 C24 C25 C20 0.0(10) .
C7 Se1 C27 C32 95.5(6) .
C7 Se1 C27 C28 -88.9(6) .
C32 C27 C28 C29 -0.3(11) .
Se1 C27 C28 C29 -176.0(6) .
C27 C28 C29 C30 -0.8(13) .
C28 C29 C30 C31 1.7(14) .
C29 C30 C31 C32 -1.5(14) .
C28 C27 C32 C31 0.5(11) .
Se1 C27 C32 C31 176.2(6) .
C30 C31 C32 C27 0.4(12) .
N1 N2 C33 C38 0.4(8) .
N1 N2 C33 C34 179.5(5) .
N2 C33 C34 C35 -174.0(6) .
C38 C33 C34 C35 5.1(9) .
N2 C33 C34 N3 2.8(9) .
C38 C33 C34 N3 -178.0(6) .
O3 N3 C34 C35 -6.9(9) .
O2 N3 C34 C35 172.9(6) .
O3 N3 C34 C33 176.1(7) .
O2 N3 C34 C33 -4.2(9) .
C33 C34 C35 C36 -2.2(9) .
N3 C34 C35 C36 -179.3(6) .
C34 C35 C36 C37 -2.3(10) .
C34 C35 C36 N4 176.5(6) .
O4 N4 C36 C35 -0.1(10) .
O5 N4 C36 C35 -178.2(6) .
O4 N4 C36 C37 178.7(7) .
O5 N4 C36 C37 0.6(9) .
C35 C36 C37 C38 3.7(10) .
N4 C36 C37 C38 -175.1(6) .
C36 C37 C38 C33 -0.4(9) .
N2 C33 C38 C37 175.4(6) .
C34 C33 C38 C37 -3.7(9) .
C40 N5 C40 C39 -56(100) 3_576
